data_7712180
loop_
_publ_author_name
'Dionisi, Erica M.'
'Binder, Justin F.'
'LaFortune, James H. W.'
'Macdonald, Charles L. B.'

_publ_section_title
;
 A remarkably stable acyclic phosphamethine cyanine dye.
;
_journal_issue 8
_journal_name_full 'Dalton transactions (Cambridge, England : 2003)'
_journal_page_first 2448
_journal_page_last 2454
_journal_paper_doi 10.1039/d2dt04085a
_journal_volume 52
_journal_year 2023
_chemical_formula_moiety 'C6 H4 N4'
_chemical_formula_sum 'C6 H4 N4'
_chemical_formula_weight 132.13
_space_group_crystal_system monoclinic
_space_group_IT_number 14
_space_group_name_Hall '-P 2yn'
_space_group_name_H-M_alt 'P 1 21/n 1'
_atom_sites_solution_hydrogens geom
_atom_sites_solution_primary dual
_audit_creation_date 2017-11-25
_audit_creation_method
;
Olex2 1.2
(compiled 2017.08.10 svn.r3458 for OlexSys, GUI svn.r5381)
;
_audit_update_record
;
2022-12-13 deposited with the CCDC.	2023-01-24 downloaded from the CCDC.
;
_cell_angle_alpha 90
_cell_angle_beta 94.606(2)
_cell_angle_gamma 90
_cell_formula_units_Z 12
_cell_length_a 9.1771(5)
_cell_length_b 17.3436(9)
_cell_length_c 12.5507(6)
_cell_measurement_reflns_used 9744
_cell_measurement_temperature 170.0
_cell_measurement_theta_max 28.32
_cell_measurement_theta_min 2.86
_cell_volume 1991.17(18)
_computing_cell_refinement 'SAINT v8.37A (Bruker, 2015)'
_computing_data_reduction 'SAINT v8.37A (Bruker, 2015)'
_computing_molecular_graphics 'Olex2 (Dolomanov et al., 2009)'
_computing_publication_material 'Olex2 (Dolomanov et al., 2009)'
_computing_structure_refinement 'ShelXL (Sheldrick, 2015)'
_computing_structure_solution 'ShelXT (Sheldrick, 2015)'
_diffrn_ambient_temperature 170.0
_diffrn_measured_fraction_theta_full 0.999
_diffrn_measured_fraction_theta_max 0.998
_diffrn_measurement_device_type 'Bruker APEX-II Photon 100'
_diffrn_measurement_method '\f and \w scans'
_diffrn_radiation_type MoK\a
_diffrn_radiation_wavelength 0.71073
_diffrn_reflns_av_R_equivalents 0.0444
_diffrn_reflns_av_unetI/netI 0.0101
_diffrn_reflns_Laue_measured_fraction_full 0.999
_diffrn_reflns_Laue_measured_fraction_max 0.998
_diffrn_reflns_limit_h_max 12
_diffrn_reflns_limit_h_min -12
_diffrn_reflns_limit_k_max 23
_diffrn_reflns_limit_k_min -23
_diffrn_reflns_limit_l_max 16
_diffrn_reflns_limit_l_min -16
_diffrn_reflns_number 179834
_diffrn_reflns_point_group_measured_fraction_full 0.999
_diffrn_reflns_point_group_measured_fraction_max 0.998
_diffrn_reflns_theta_full 25.242
_diffrn_reflns_theta_max 28.360
_diffrn_reflns_theta_min 2.858
_diffrn_standards_number 0
_exptl_absorpt_coefficient_mu 0.090
_exptl_absorpt_correction_T_max 0.7457
_exptl_absorpt_correction_T_min 0.7241
_exptl_absorpt_correction_type multi-scan
_exptl_absorpt_process_details
;
'SADABS-2016/2 (Bruker,2016/2) was used for absorption correction.
 wR2(int) was 0.0588 before and 0.0541 after correction. 
The Ratio of minimum to maximum transmission is 0.9710.
 The \l/2 correction factor is Not present.'
;
_exptl_crystal_colour colourless
_exptl_crystal_colour_primary colourless
_exptl_crystal_density_diffrn 1.322
_exptl_crystal_description block
_exptl_crystal_F_000 816
_exptl_crystal_size_max 0.54
_exptl_crystal_size_mid 0.45
_exptl_crystal_size_min 0.402
_refine_diff_density_max 0.269
_refine_diff_density_min -0.268
_refine_diff_density_rms 0.046
_refine_ls_extinction_method none
_refine_ls_goodness_of_fit_ref 1.118
_refine_ls_hydrogen_treatment constr
_refine_ls_matrix_type full
_refine_ls_number_parameters 366
_refine_ls_number_reflns 4981
_refine_ls_number_restraints 0
_refine_ls_restrained_S_all 1.118
_refine_ls_R_factor_all 0.0600
_refine_ls_R_factor_gt 0.0438
_refine_ls_shift/su_max 0.000
_refine_ls_shift/su_mean 0.000
_refine_ls_structure_factor_coef Fsqd
_refine_ls_weighting_details 'w=1/[\s^2^(Fo^2^)+(0.0528P)^2^+0.6636P] where P=(Fo^2^+2Fc^2^)/3'
_refine_ls_weighting_scheme calc
_refine_ls_wR_factor_gt 0.1082
_refine_ls_wR_factor_ref 0.1259
_reflns_Friedel_coverage 0.000
_reflns_number_gt 4021
_reflns_number_total 4981
_reflns_threshold_expression 'I > 2\s(I)'
_cod_data_source_file d2dt04085a2.cif
_cod_data_source_block mo_ed5_0m
_cod_depositor_comments 'Adding full bibliography for 7712178--7712180.cif.'
_cod_database_code 7712180
_shelx_shelxl_version_number 2017/1
_shelx_space_group_comment
;
The symmetry employed for this shelxl refinement is uniquely defined
by the following loop, which should always be used as a source of
symmetry information in preference to the above space-group names.
They are only intended as comments.
;
_shelx_estimated_absorpt_t_max 0.965
_shelx_estimated_absorpt_t_min 0.953
_olex2_refinement_description
;
1. Fixed Uiso
 At 1.2 times of:
  All C(H) groups
 At 1.5 times of:
  All C(H,H,H) groups
2. Others
 Sof(N45)=Sof(N441)=Sof(C441)=Sof(C44)=Sof(C43)=Sof(N42)=Sof(C431)=Sof(C41)=
 Sof(H41)=Sof(C421)=Sof(H42A)=Sof(H42B)=Sof(H42C)=Sof(N431)=1-FVAR(1)
 Sof(N341)=Sof(C33)=Sof(C321)=Sof(H32A)=Sof(H32B)=Sof(H32C)=Sof(N32)=Sof(C331)=
 Sof(N35)=Sof(C341)=Sof(C31)=Sof(H31)=Sof(N331)=Sof(C34)=FVAR(1)
3.a Aromatic/amide H refined with riding coordinates:
 C21(H21), C11(H11), C31(H31), C41(H41)
3.b Idealised Me refined as rotating group:
 C221(H22A,H22B,H22C), C321(H32A,H32B,H32C), C121(H12A,H12B,H12C), C421(H42A,
 H42B,H42C)
;
_olex2_submission_special_instructions 'No special instructions were received'

loop_
_space_group_symop_operation_xyz
'x, y, z'
'-x+1/2, y+1/2, -z+1/2'
'-x, -y, -z'
'x-1/2, -y-1/2, z-1/2'

loop_
_atom_site_label
_atom_site_type_symbol
_atom_site_fract_x
_atom_site_fract_y
_atom_site_fract_z
_atom_site_U_iso_or_equiv
_atom_site_adp_type
_atom_site_occupancy
_atom_site_site_symmetry_order
_atom_site_calc_flag
_atom_site_refinement_flags_posn
_atom_site_refinement_flags_adp
_atom_site_refinement_flags_occupancy
_atom_site_disorder_assembly
_atom_site_disorder_group
N22 N 0.57912(11) 0.85051(6) 0.18116(8) 0.0276(2) Uani 1 1 d . . . . .
N12 N 0.34795(11) 0.63147(6) 0.39921(8) 0.0298(2) Uani 1 1 d . . . . .
N25 N 0.57162(13) 0.73802(7) 0.26667(9) 0.0381(3) Uani 1 1 d . . . . .
N15 N 0.31172(13) 0.72485(7) 0.51575(9) 0.0379(3) Uani 1 1 d . . . . .
N341 N 0.7544(12) 0.9136(5) 0.5179(9) 0.0409(16) Uani 0.670(2) 1 d . . P A 1
N231 N 0.90710(14) 0.94735(8) 0.26761(11) 0.0469(3) Uani 1 1 d . . . . .
C13 C 0.46951(12) 0.63358(7) 0.46957(9) 0.0271(2) Uani 1 1 d . . . . .
C23 C 0.70338(12) 0.84627(7) 0.24882(9) 0.0263(2) Uani 1 1 d . . . . .
C14 C 0.44499(13) 0.69160(7) 0.54031(9) 0.0282(2) Uani 1 1 d . . . . .
C24 C 0.69686(14) 0.77661(7) 0.30040(9) 0.0307(3) Uani 1 1 d . . . . .
C231 C 0.81404(14) 0.90355(7) 0.25816(10) 0.0309(3) Uani 1 1 d . . . . .
N131 N 0.68704(14) 0.54093(9) 0.46990(12) 0.0552(4) Uani 1 1 d . . . . .
N241 N 0.88850(17) 0.72530(8) 0.44357(11) 0.0548(4) Uani 1 1 d . . . . .
N141 N 0.62169(16) 0.73606(9) 0.69751(11) 0.0562(4) Uani 1 1 d . . . . .
C21 C 0.50437(14) 0.78489(8) 0.19579(10) 0.0341(3) Uani 1 1 d . . . . .
H21 H 0.412494 0.773516 0.158792 0.041 Uiso 1 1 calc R . . . .
C131 C 0.58970(14) 0.58231(8) 0.46730(11) 0.0356(3) Uani 1 1 d . . . . .
C11 C 0.25782(15) 0.68717(8) 0.43012(11) 0.0358(3) Uani 1 1 d . . . . .
H11 H 0.165173 0.698127 0.394009 0.043 Uiso 1 1 calc R . . . .
C141 C 0.54238(15) 0.71649(8) 0.62807(10) 0.0361(3) Uani 1 1 d . . . . .
C241 C 0.80215(16) 0.74707(8) 0.37964(11) 0.0379(3) Uani 1 1 d . . . . .
C221 C 0.53255(16) 0.91531(8) 0.11239(12) 0.0389(3) Uani 1 1 d . . . . .
H22A H 0.488426 0.955076 0.154992 0.058 Uiso 1 1 calc GR . . . .
H22B H 0.460579 0.897468 0.055841 0.058 Uiso 1 1 calc GR . . . .
H22C H 0.617398 0.936883 0.080160 0.058 Uiso 1 1 calc GR . . . .
C33 C 0.3755(4) 0.9025(2) 0.5564(2) 0.0261(6) Uani 0.670(2) 1 d . . P A 1
C321 C 0.1012(7) 0.8974(3) 0.5442(5) 0.0380(18) Uani 0.670(2) 1 d . . P A 1
H32A H 0.091499 0.848902 0.582976 0.057 Uiso 0.670(2) 1 calc GR . P A 1
H32B H 0.022736 0.901267 0.486686 0.057 Uiso 0.670(2) 1 calc GR . P A 1
H32C H 0.094469 0.940855 0.593526 0.057 Uiso 0.670(2) 1 calc GR . P A 1
C121 C 0.32392(17) 0.58200(10) 0.30547(12) 0.0461(4) Uani 1 1 d . . . . .
H12A H 0.384361 0.599962 0.249519 0.069 Uiso 1 1 calc GR . . . .
H12B H 0.220598 0.583952 0.278929 0.069 Uiso 1 1 calc GR . . . .
H12C H 0.350645 0.528842 0.324972 0.069 Uiso 1 1 calc GR . . . .
N32 N 0.24269(16) 0.89935(9) 0.49856(14) 0.0295(4) Uani 0.670(2) 1 d . . P A 1
C331 C 0.3950(4) 0.90617(14) 0.6697(2) 0.0312(5) Uani 0.670(2) 1 d . . P A 1
N35 N 0.4120(3) 0.90006(13) 0.38072(16) 0.0395(5) Uani 0.670(2) 1 d . . P A 1
C341 C 0.6323(3) 0.90652(19) 0.5056(2) 0.0332(6) Uani 0.670(2) 1 d . . P A 1
C31 C 0.2715(3) 0.89752(14) 0.39505(19) 0.0363(5) Uani 0.670(2) 1 d . . P A 1
H31 H 0.197412 0.894671 0.337777 0.044 Uiso 0.670(2) 1 calc R . P A 1
N331 N 0.4196(2) 0.90952(13) 0.76032(16) 0.0507(5) Uani 0.670(2) 1 d . . P A 1
C34 C 0.47750(19) 0.90294(11) 0.48247(15) 0.0287(4) Uani 0.670(2) 1 d . . P A 1
N45 N 0.4596(5) 0.9095(3) 0.6880(4) 0.0298(9) Uani 0.330(2) 1 d . . P A 2
N441 N 0.752(2) 0.9081(13) 0.5383(18) 0.044(3) Uani 0.330(2) 1 d . . P A 2
C441 C 0.6371(7) 0.9125(4) 0.5496(5) 0.0305(11) Uani 0.330(2) 1 d . . P A 2
C44 C 0.4917(4) 0.9092(2) 0.5830(3) 0.0268(8) Uani 0.330(2) 1 d . . P A 2
C43 C 0.3641(9) 0.9078(5) 0.5174(5) 0.0262(13) Uani 0.330(2) 1 d . . P A 2
N42 N 0.2531(3) 0.90578(16) 0.5820(3) 0.0249(7) Uani 0.330(2) 1 d . . P A 2
C431 C 0.3439(7) 0.9088(3) 0.4020(4) 0.0310(9) Uani 0.330(2) 1 d . . P A 2
C41 C 0.3170(6) 0.9069(2) 0.6832(3) 0.0300(9) Uani 0.330(2) 1 d . . P A 2
H41 H 0.263220 0.905932 0.744781 0.036 Uiso 0.330(2) 1 calc R . P A 2
C421 C 0.0932(15) 0.8966(8) 0.5416(10) 0.049(4) Uani 0.330(2) 1 d . . P A 2
H42A H 0.066974 0.936083 0.487587 0.074 Uiso 0.330(2) 1 calc GR . P A 2
H42B H 0.031688 0.902457 0.601438 0.074 Uiso 0.330(2) 1 calc GR . P A 2
H42C H 0.077837 0.845326 0.509837 0.074 Uiso 0.330(2) 1 calc GR . P A 2
N431 N 0.3282(5) 0.9133(3) 0.3112(3) 0.0491(11) Uani 0.330(2) 1 d . . P A 2

loop_
_atom_site_aniso_label
_atom_site_aniso_U_11
_atom_site_aniso_U_22
_atom_site_aniso_U_33
_atom_site_aniso_U_23
_atom_site_aniso_U_13
_atom_site_aniso_U_12
N22 0.0254(5) 0.0321(5) 0.0248(5) -0.0016(4) -0.0013(4) 0.0004(4)
N12 0.0284(5) 0.0355(6) 0.0249(5) 0.0010(4) -0.0005(4) -0.0015(4)
N25 0.0411(6) 0.0391(6) 0.0332(6) 0.0025(5) -0.0036(5) -0.0109(5)
N15 0.0396(6) 0.0360(6) 0.0376(6) 0.0003(5) -0.0009(5) 0.0099(5)
N341 0.0293(18) 0.052(2) 0.043(4) -0.002(2) 0.011(2) -0.0010(12)
N231 0.0406(7) 0.0471(7) 0.0514(7) 0.0072(6) -0.0069(5) -0.0125(6)
C13 0.0250(5) 0.0301(6) 0.0259(5) 0.0014(4) 0.0009(4) -0.0019(4)
C23 0.0254(5) 0.0301(6) 0.0233(5) -0.0028(4) 0.0002(4) -0.0001(4)
C14 0.0314(6) 0.0267(6) 0.0265(5) 0.0029(4) 0.0017(4) 0.0002(5)
C24 0.0340(6) 0.0323(6) 0.0253(5) -0.0002(5) -0.0015(5) -0.0026(5)
C231 0.0298(6) 0.0332(6) 0.0289(6) 0.0024(5) -0.0018(5) 0.0001(5)
N131 0.0330(6) 0.0581(9) 0.0730(10) -0.0244(7) -0.0038(6) 0.0093(6)
N241 0.0659(9) 0.0482(8) 0.0467(8) 0.0071(6) -0.0186(7) 0.0037(7)
N141 0.0572(8) 0.0622(9) 0.0468(8) -0.0174(7) -0.0113(6) 0.0039(7)
C21 0.0311(6) 0.0399(7) 0.0307(6) -0.0026(5) -0.0024(5) -0.0073(5)
C131 0.0275(6) 0.0384(7) 0.0403(7) -0.0116(6) -0.0008(5) -0.0020(5)
C11 0.0329(6) 0.0382(7) 0.0352(6) 0.0062(5) -0.0025(5) 0.0067(5)
C141 0.0409(7) 0.0344(7) 0.0326(6) -0.0041(5) 0.0000(5) 0.0038(5)
C241 0.0471(8) 0.0324(7) 0.0326(6) 0.0031(5) -0.0058(6) -0.0020(6)
C221 0.0390(7) 0.0338(7) 0.0418(7) 0.0035(5) -0.0101(6) 0.0033(5)
C33 0.0196(12) 0.0240(11) 0.0344(17) -0.0011(14) 0.0003(14) -0.0002(8)
C321 0.018(2) 0.0286(18) 0.068(4) 0.000(2) 0.002(2) -0.0033(15)
C121 0.0422(8) 0.0596(10) 0.0350(7) -0.0151(7) -0.0055(6) -0.0024(7)
N32 0.0185(7) 0.0292(8) 0.0403(10) -0.0030(6) 0.0001(6) -0.0014(5)
C331 0.0247(15) 0.0333(11) 0.0362(13) -0.0007(8) 0.0059(13) 0.0002(13)
N35 0.0306(11) 0.0551(12) 0.0326(10) -0.0068(8) 0.0017(8) -0.0025(9)
C341 0.0240(11) 0.0431(13) 0.0331(14) -0.0074(13) 0.0057(13) -0.0009(8)
C31 0.0280(12) 0.0422(12) 0.0375(12) -0.0063(9) -0.0049(10) 0.0002(10)
N331 0.0570(12) 0.0586(13) 0.0366(11) -0.0021(9) 0.0051(9) -0.0037(10)
C34 0.0212(8) 0.0333(9) 0.0316(9) -0.0062(7) 0.0027(7) -0.0004(6)
N45 0.022(2) 0.0354(19) 0.032(2) 0.0013(15) 0.0027(18) 0.0012(19)
N441 0.017(3) 0.082(7) 0.032(6) 0.005(4) 0.006(3) -0.001(3)
C441 0.026(2) 0.032(2) 0.034(3) -0.004(2) 0.002(3) 0.0011(15)
C44 0.0196(17) 0.0275(17) 0.0334(18) -0.0013(14) 0.0028(13) 0.0009(12)
C43 0.026(3) 0.020(2) 0.031(3) 0.003(3) -0.002(3) 0.0027(15)
N42 0.0182(14) 0.0218(14) 0.0349(18) -0.0003(12) 0.0024(11) 0.0015(10)
C431 0.020(2) 0.041(2) 0.032(2) -0.0010(17) 0.002(2) 0.001(2)
C41 0.026(2) 0.034(2) 0.031(2) 0.0048(15) 0.0047(17) 0.0010(17)
C421 0.016(5) 0.095(9) 0.037(6) 0.010(5) 0.008(4) 0.002(4)
N431 0.050(2) 0.063(3) 0.035(2) -0.0039(18) 0.0058(17) 0.0087(19)

loop_
_atom_type_symbol
_atom_type_description
_atom_type_scat_dispersion_real
_atom_type_scat_dispersion_imag
_atom_type_scat_source
C C 0.0033 0.0016 'International Tables Vol C Tables 4.2.6.8 and 6.1.1.4'
H H 0.0000 0.0000 'International Tables Vol C Tables 4.2.6.8 and 6.1.1.4'
N N 0.0061 0.0033 'International Tables Vol C Tables 4.2.6.8 and 6.1.1.4'

loop_
_geom_angle_atom_site_label_1
_geom_angle_atom_site_label_2
_geom_angle_atom_site_label_3
_geom_angle
_geom_angle_site_symmetry_1
_geom_angle_site_symmetry_3
_geom_angle_publ_flag
C23 N22 C221 126.75(11) . . ?
C21 N22 C23 106.13(10) . . ?
C21 N22 C221 127.01(11) . . ?
C13 N12 C121 126.85(11) . . ?
C11 N12 C13 106.42(10) . . ?
C11 N12 C121 126.64(11) . . ?
C21 N25 C24 104.07(11) . . ?
C11 N15 C14 104.19(11) . . ?
N12 C13 C14 105.66(10) . . ?
N12 C13 C131 124.47(11) . . ?
C14 C13 C131 129.83(11) . . ?
N22 C23 C24 105.91(10) . . ?
N22 C23 C231 124.69(11) . . ?
C24 C23 C231 129.39(11) . . ?
N15 C14 C13 110.74(11) . . ?
N15 C14 C141 122.70(12) . . ?
C13 C14 C141 126.55(12) . . ?
N25 C24 C23 110.59(11) . . ?
N25 C24 C241 123.10(12) . . ?
C23 C24 C241 126.30(12) . . ?
N231 C231 C23 177.08(14) . . ?
N22 C21 H21 123.3 . . ?
N25 C21 N22 113.30(11) . . ?
N25 C21 H21 123.3 . . ?
N131 C131 C13 177.23(16) . . ?
N12 C11 H11 123.5 . . ?
N15 C11 N12 112.98(11) . . ?
N15 C11 H11 123.5 . . ?
N141 C141 C14 179.12(16) . . ?
N241 C241 C24 178.11(16) . . ?
N22 C221 H22A 109.5 . . ?
N22 C221 H22B 109.5 . . ?
N22 C221 H22C 109.5 . . ?
H22A C221 H22B 109.5 . . ?
H22A C221 H22C 109.5 . . ?
H22B C221 H22C 109.5 . . ?
N32 C33 C331 124.6(3) . . ?
N32 C33 C34 105.6(2) . . ?
C34 C33 C331 129.8(3) . . ?
H32A C321 H32B 109.5 . . ?
H32A C321 H32C 109.5 . . ?
H32B C321 H32C 109.5 . . ?
N32 C321 H32A 109.5 . . ?
N32 C321 H32B 109.5 . . ?
N32 C321 H32C 109.5 . . ?
N12 C121 H12A 109.5 . . ?
N12 C121 H12B 109.5 . . ?
N12 C121 H12C 109.5 . . ?
H12A C121 H12B 109.5 . . ?
H12A C121 H12C 109.5 . . ?
H12B C121 H12C 109.5 . . ?
C33 N32 C321 125.1(3) . . ?
C31 N32 C33 106.1(2) . . ?
C31 N32 C321 128.8(3) . . ?
N331 C331 C33 175.9(4) . . ?
C31 N35 C34 103.6(2) . . ?
N341 C341 C34 174.7(7) . . ?
N32 C31 H31 123.2 . . ?
N35 C31 N32 113.6(2) . . ?
N35 C31 H31 123.2 . . ?
C33 C34 C341 125.8(2) . . ?
N35 C34 C33 111.1(2) . . ?
N35 C34 C341 123.1(2) . . ?
C41 N45 C44 104.3(4) . . ?
N441 C441 C44 168.6(14) . . ?
N45 C44 C441 123.9(4) . . ?
N45 C44 C43 109.6(4) . . ?
C43 C44 C441 126.5(5) . . ?
C44 C43 C431 129.3(7) . . ?
N42 C43 C44 106.8(4) . . ?
N42 C43 C431 123.9(6) . . ?
C43 N42 C41 105.7(4) . . ?
C43 N42 C421 123.8(6) . . ?
C41 N42 C421 130.2(5) . . ?
N431 C431 C43 176.8(6) . . ?
N45 C41 N42 113.6(4) . . ?
N45 C41 H41 123.2 . . ?
N42 C41 H41 123.2 . . ?
N42 C421 H42A 109.5 . . ?
N42 C421 H42B 109.5 . . ?
N42 C421 H42C 109.5 . . ?
H42A C421 H42B 109.5 . . ?
H42A C421 H42C 109.5 . . ?
H42B C421 H42C 109.5 . . ?

loop_
_geom_bond_atom_site_label_1
_geom_bond_atom_site_label_2
_geom_bond_distance
_geom_bond_site_symmetry_2
_geom_bond_publ_flag
N22 C23 1.3680(15) . ?
N22 C21 1.3491(17) . ?
N22 C221 1.4599(16) . ?
N12 C13 1.3665(15) . ?
N12 C11 1.3488(17) . ?
N12 C121 1.4586(17) . ?
N25 C24 1.3674(16) . ?
N25 C21 1.3210(18) . ?
N15 C14 1.3649(16) . ?
N15 C11 1.3196(18) . ?
N341 C341 1.125(11) . ?
N231 C231 1.1420(17) . ?
C13 C14 1.3724(17) . ?
C13 C131 1.4189(17) . ?
C23 C24 1.3743(17) . ?
C23 C231 1.4188(17) . ?
C14 C141 1.4283(17) . ?
C24 C241 1.4250(17) . ?
N131 C131 1.1443(18) . ?
N241 C241 1.1455(18) . ?
N141 C141 1.1413(18) . ?
C21 H21 0.9500 . ?
C11 H11 0.9500 . ?
C221 H22A 0.9800 . ?
C221 H22B 0.9800 . ?
C221 H22C 0.9800 . ?
C33 N32 1.369(4) . ?
C33 C331 1.420(4) . ?
C33 C34 1.370(4) . ?
C321 H32A 0.9800 . ?
C321 H32B 0.9800 . ?
C321 H32C 0.9800 . ?
C321 N32 1.461(6) . ?
C121 H12A 0.9800 . ?
C121 H12B 0.9800 . ?
C121 H12C 0.9800 . ?
N32 C31 1.347(3) . ?
C331 N331 1.143(3) . ?
N35 C31 1.317(3) . ?
N35 C34 1.368(3) . ?
C341 C34 1.429(4) . ?
C31 H31 0.9500 . ?
N45 C44 1.374(6) . ?
N45 C41 1.306(6) . ?
N441 C441 1.08(2) . ?
C441 C44 1.432(7) . ?
C44 C43 1.376(8) . ?
C43 N42 1.352(8) . ?
C43 C431 1.445(7) . ?
N42 C41 1.356(5) . ?
N42 C421 1.522(14) . ?
C431 N431 1.141(6) . ?
C41 H41 0.9500 . ?
C421 H42A 0.9800 . ?
C421 H42B 0.9800 . ?
C421 H42C 0.9800 . ?
